data_2208296
loop_
_publ_author_name
'Brito, Iv\'an'
'L\'opez-Rodr\'iguez, Mat\'ias'
'Vargas, Danitza'
'Le\'on Yasna'

_publ_section_title
;
 <i>N</i>,<i>N</i>-Dibenzyl-3-nitrobenzenesulfenamide
;
_journal_coeditor_code CV2003
_journal_issue 3
_journal_name_full 'Acta Crystallographica Section E'
_journal_page_first o914
_journal_page_last o916
_journal_paper_doi 10.1107/S1600536806003849
_journal_volume 62
_journal_year 2006
_chemical_formula_iupac 'C20 H18 N2 O2 S'
_chemical_formula_moiety 'C20 H18 N2 O2 S'
_chemical_formula_sum 'C20 H18 N2 O2 S'
_chemical_formula_weight 350.42
_chemical_melting_point 358
_chemical_name_systematic
;
N,N-Dibenzyl-3-nitrobenzenesulfenamide
;
_space_group_IT_number 14
_symmetry_cell_setting monoclinic
_symmetry_space_group_name_Hall '-P 2ybc'
_symmetry_space_group_name_H-M 'P 1 21/c 1'
_audit_creation_method 'WinGX routine CIF_UPDATE'
_cell_angle_alpha 90
_cell_angle_beta 90.585(12)
_cell_angle_gamma 90
_cell_formula_units_Z 4
_cell_length_a 5.599(2)
_cell_length_b 20.30(2)
_cell_length_c 15.557(6)
_cell_measurement_reflns_used 4503
_cell_measurement_temperature 298(2)
_cell_measurement_theta_max 27.0
_cell_measurement_theta_min 1.65
_cell_volume 1768(2)
_computing_cell_refinement 'DENZO--SMN (Otwinowski & Minor, 1997)'
_computing_data_collection 'COLLECT (Nonius, 1998)'
_computing_data_reduction DENZO--SMN
_computing_molecular_graphics 'ORTEP-3 for Windows (Farrugia, 1997) and PLATON (Spek, 2003)'
_computing_publication_material 'WinGX (Farrugia, 1999)'
_computing_structure_refinement 'SHELXL97 (Sheldrick, 1997)'
_computing_structure_solution 'SIR97 (Altomare <i>et al.</i>,  1999)'
_diffrn_measured_fraction_theta_full 0.975
_diffrn_measured_fraction_theta_max 0.975
_diffrn_measurement_device_type 'Nonius KappaCCD area-detector'
_diffrn_measurement_method '\f scans, and \w scans with \k offsets'
_diffrn_radiation_monochromator graphite
_diffrn_radiation_source 'fine-focus sealed tube'
_diffrn_radiation_type MoK\a
_diffrn_radiation_wavelength 0.71073
_diffrn_reflns_av_R_equivalents 0.054
_diffrn_reflns_limit_h_max 7
_diffrn_reflns_limit_h_min -7
_diffrn_reflns_limit_k_max 24
_diffrn_reflns_limit_k_min -26
_diffrn_reflns_limit_l_max 12
_diffrn_reflns_limit_l_min -20
_diffrn_reflns_number 9951
_diffrn_reflns_theta_full 27.5
_diffrn_reflns_theta_max 27.5
_diffrn_reflns_theta_min 1.65
_exptl_absorpt_coefficient_mu 0.199
_exptl_absorpt_correction_T_max 0.960
_exptl_absorpt_correction_T_min 0.943
_exptl_absorpt_correction_type multi-scan
_exptl_absorpt_process_details '(SORTAV; Blessing, 1995)'
_exptl_crystal_colour yellow
_exptl_crystal_density_diffrn 1.317
_exptl_crystal_density_method 'not measured'
_exptl_crystal_description prism
_exptl_crystal_F_000 736
_exptl_crystal_size_max 0.35
_exptl_crystal_size_mid 0.23
_exptl_crystal_size_min 0.19
_refine_diff_density_max 0.312
_refine_diff_density_min -0.271
_refine_ls_extinction_method none
_refine_ls_goodness_of_fit_ref 1.189
_refine_ls_hydrogen_treatment constr
_refine_ls_matrix_type full
_refine_ls_number_parameters 227
_refine_ls_number_reflns 3955
_refine_ls_number_restraints 0
_refine_ls_restrained_S_all 1.189
_refine_ls_R_factor_gt 0.0594
_refine_ls_shift/su_max 0.00
_refine_ls_structure_factor_coef Fsqd
_refine_ls_weighting_details 'calc w=1/[\s^2^(Fo^2^)+(0.0751P)^2^+0.4961P] where P=(Fo^2^+2Fc^2^)/3'
_refine_ls_weighting_scheme calc
_refine_ls_wR_factor_ref 0.1735
_reflns_number_gt 3247
_reflns_number_total 3955
_reflns_threshold_expression I>2\s(I)
_cod_data_source_file cv2003.cif
_cod_data_source_block I
_cod_depositor_comments
;
The following automatic conversions were performed:
'_symmetry_cell_setting' value 'Monoclinic' changed to 'monoclinic'
according to '/home/saulius/struct/CIF-dictionaries/cif_core.dic'
dictionary named 'cif_core.dic' version 2.4.1 from 2010-06-29.

Automatic conversion script
Id: cif_fix_enum 1527 2010-12-29 10:47:43Z saulius 

The following automatic conversions were performed:

'_symmetry_cell_setting' value 'Monoclinic' changed to 'monoclinic'
according to /home/saulius/struct/CIF-dictionaries/cif_core.dic
dictionary named 'cif_core.dic' version 2.4.1 from 2010-06-29.

Automatic conversion script
Id: cif_fix_values 1715 2011-07-08 13:25:40Z adriana 
;
_cod_original_sg_symbol_H-M 'P 21/c'
_cod_database_code 2208296

loop_
_symmetry_equiv_pos_as_xyz
'x, y, z'
'-x, y+1/2, -z+1/2'
'-x, -y, -z'
'x, -y-1/2, z-1/2'

loop_
_atom_site_label
_atom_site_fract_x
_atom_site_fract_y
_atom_site_fract_z
_atom_site_U_iso_or_equiv
_atom_site_adp_type
_atom_site_calc_flag
_atom_site_refinement_flags
_atom_site_occupancy
_atom_site_type_symbol
S1 0.56277(10) 0.21224(3) 0.56495(4) 0.0405(2) Uani d . 1 S
O1 0.2354(5) -0.01340(11) 0.43497(18) 0.0866(8) Uani d . 1 O
O2 -0.0683(5) 0.00805(12) 0.35767(17) 0.0968(9) Uani d . 1 O
N1 0.4582(3) 0.19604(9) 0.66524(11) 0.0333(4) Uani d . 1 N
N2 0.0969(5) 0.02535(12) 0.40327(14) 0.0561(6) Uani d . 1 N
C1 0.4650(4) 0.11507(10) 0.78420(14) 0.0352(5) Uani d . 1 C
C2 0.2882(4) 0.08128(13) 0.82716(17) 0.0470(6) Uani d . 1 C
H2 0.1582 0.0647 0.7964 0.0584(19) Uiso calc R 1 H
C3 0.3016(5) 0.07175(14) 0.91512(18) 0.0550(7) Uani d . 1 C
H3 0.1811 0.0488 0.9429 0.0584(19) Uiso calc R 1 H
C4 0.4923(5) 0.09605(14) 0.96164(17) 0.0542(7) Uani d . 1 C
H4 0.5007 0.09 1.0208 0.0584(19) Uiso calc R 1 H
C5 0.6703(5) 0.12944(14) 0.91983(17) 0.0534(7) Uani d . 1 C
H5 0.8002 0.1458 0.9509 0.0584(19) Uiso calc R 1 H
C6 0.6573(4) 0.13881(13) 0.83204(16) 0.0465(6) Uani d . 1 C
H6 0.7792 0.1614 0.8045 0.0584(19) Uiso calc R 1 H
C7 0.4559(5) 0.12508(11) 0.68794(15) 0.0418(6) Uani d . 1 C
H7A 0.5921 0.1035 0.6621 0.0584(19) Uiso calc R 1 H
H7B 0.3121 0.1049 0.6648 0.0584(19) Uiso calc R 1 H
C8 0.2318(4) 0.22871(11) 0.68671(15) 0.0373(5) Uani d . 1 C
H8A 0.1861 0.2157 0.7442 0.0584(19) Uiso calc R 1 H
H8B 0.1084 0.2134 0.6473 0.0584(19) Uiso calc R 1 H
C9 0.2428(4) 0.30316(11) 0.68264(13) 0.0325(5) Uani d . 1 C
C10 0.4294(4) 0.33820(12) 0.71981(16) 0.0427(6) Uani d . 1 C
H10 0.5554 0.3155 0.7456 0.0584(19) Uiso calc R 1 H
C11 0.4314(4) 0.40637(13) 0.71931(17) 0.0480(6) Uani d . 1 C
H11 0.5587 0.429 0.7444 0.0584(19) Uiso calc R 1 H
C12 0.2455(4) 0.44107(13) 0.68185(17) 0.0474(6) Uani d . 1 C
H12 0.2472 0.4869 0.6814 0.0584(19) Uiso calc R 1 H
C13 0.0578(4) 0.40712(13) 0.64521(17) 0.0496(6) Uani d . 1 C
H13 -0.069 0.4301 0.6204 0.0584(19) Uiso calc R 1 H
C14 0.0568(4) 0.33870(12) 0.64521(15) 0.0414(5) Uani d . 1 C
H14 -0.0704 0.3163 0.6198 0.0584(19) Uiso calc R 1 H
C15 0.3364(4) 0.18277(12) 0.49231(13) 0.0352(5) Uani d . 1 C
C16 0.1797(5) 0.22795(12) 0.45375(15) 0.0452(6) Uani d . 1 C
H16 0.1979 0.2728 0.4645 0.0584(19) Uiso calc R 1 H
C17 -0.0016(5) 0.20647(14) 0.40001(17) 0.0524(7) Uani d . 1 C
H17 -0.104 0.2369 0.3744 0.0584(19) Uiso calc R 1 H
C18 -0.0319(5) 0.14010(14) 0.38399(15) 0.0484(6) Uani d . 1 C
H18 -0.1556 0.1252 0.3486 0.0584(19) Uiso calc R 1 H
C19 0.1262(4) 0.09632(12) 0.42182(14) 0.0397(5) Uani d . 1 C
C20 0.3110(4) 0.11585(11) 0.47526(14) 0.0378(5) Uani d . 1 C
H20 0.4157 0.0852 0.4992 0.0584(19) Uiso calc R 1 H

loop_
_atom_site_aniso_label
_atom_site_aniso_U_11
_atom_site_aniso_U_22
_atom_site_aniso_U_33
_atom_site_aniso_U_12
_atom_site_aniso_U_13
_atom_site_aniso_U_23
S1 0.0431(3) 0.0446(4) 0.0339(3) -0.0127(2) 0.0018(2) -0.0058(2)
O1 0.1130(19) 0.0411(13) 0.105(2) 0.0119(13) -0.0193(16) -0.0235(12)
O2 0.140(2) 0.0680(16) 0.0815(17) -0.0458(16) -0.0434(16) -0.0047(13)
N1 0.0424(10) 0.0281(10) 0.0292(9) -0.0016(8) -0.0008(7) -0.0031(7)
N2 0.0839(16) 0.0445(13) 0.0397(12) -0.0136(12) -0.0044(11) -0.0096(10)
C1 0.0461(12) 0.0232(11) 0.0363(12) 0.0027(9) -0.0037(9) -0.0025(9)
C2 0.0446(13) 0.0407(14) 0.0554(16) -0.0068(11) -0.0061(11) -0.0001(11)
C3 0.0582(15) 0.0528(17) 0.0544(17) -0.0099(13) 0.0132(12) 0.0077(13)
C4 0.0733(17) 0.0529(17) 0.0362(13) 0.0057(14) -0.0006(12) 0.0044(12)
C5 0.0569(15) 0.0581(17) 0.0449(15) -0.0071(13) -0.0155(12) -0.0004(12)
C6 0.0485(13) 0.0464(15) 0.0445(14) -0.0127(11) -0.0015(10) 0.0004(11)
C7 0.0609(14) 0.0277(12) 0.0367(13) -0.0018(10) -0.0058(10) -0.0064(9)
C8 0.0382(11) 0.0337(12) 0.0401(13) -0.0044(9) 0.0011(9) -0.0008(9)
C9 0.0353(10) 0.0318(12) 0.0303(11) -0.0008(9) 0.0015(8) -0.0024(9)
C10 0.0404(12) 0.0410(14) 0.0464(14) 0.0000(10) -0.0114(10) -0.0032(11)
C11 0.0485(13) 0.0387(14) 0.0567(16) -0.0072(11) -0.0064(11) -0.0119(12)
C12 0.0559(14) 0.0309(13) 0.0555(16) 0.0041(11) 0.0074(12) -0.0020(11)
C13 0.0477(13) 0.0448(15) 0.0562(16) 0.0111(11) -0.0048(11) 0.0061(12)
C14 0.0361(11) 0.0451(14) 0.0430(13) 0.0006(10) -0.0056(9) -0.0044(11)
C15 0.0439(11) 0.0361(12) 0.0256(10) -0.0052(10) 0.0015(8) -0.0021(9)
C16 0.0657(15) 0.0330(13) 0.0367(13) 0.0012(11) 0.0001(11) 0.0008(10)
C17 0.0650(16) 0.0515(17) 0.0405(14) 0.0121(13) -0.0121(12) 0.0041(12)
C18 0.0549(14) 0.0568(17) 0.0333(13) -0.0038(12) -0.0105(10) -0.0001(11)
C19 0.0569(13) 0.0355(13) 0.0268(11) -0.0074(10) 0.0006(9) -0.0038(9)
C20 0.0487(12) 0.0347(12) 0.0297(11) 0.0037(10) -0.0034(9) -0.0025(9)

loop_
_atom_type_symbol
_atom_type_description
_atom_type_scat_dispersion_real
_atom_type_scat_dispersion_imag
_atom_type_scat_source
C C 0.0033 0.0016 'International Tables Vol C Tables 4.2.6.8 and 6.1.1.4'
H H 0 0 'International Tables Vol C Tables 4.2.6.8 and 6.1.1.4'
N N 0.0061 0.0033 'International Tables Vol C Tables 4.2.6.8 and 6.1.1.4'
S S 0.1246 0.1234 'International Tables Vol C Tables 4.2.6.8 and 6.1.1.4'
O O 0.0106 0.006 'International Tables Vol C Tables 4.2.6.8 and 6.1.1.4'

loop_
_geom_angle_atom_site_label_1
_geom_angle_atom_site_label_2
_geom_angle_atom_site_label_3
_geom_angle
_geom_angle_publ_flag
N1 S1 C15 105.39(10) yes
C8 N1 C7 111.97(18) yes
C8 N1 S1 115.19(15) yes
C7 N1 S1 114.16(14) yes
O1 N2 O2 122.3(3) ?
O1 N2 C19 119.1(2) ?
O2 N2 C19 118.6(3) ?
C2 C1 C6 117.9(2) ?
C2 C1 C7 121.9(2) ?
C6 C1 C7 120.2(2) ?
C1 C2 C3 121.1(2) ?
C1 C2 H2 119.5 ?
C3 C2 H2 119.5 ?
C4 C3 C2 120.3(2) ?
C4 C3 H3 119.9 ?
C2 C3 H3 119.9 ?
C5 C4 C3 119.4(2) ?
C5 C4 H4 120.3 ?
C3 C4 H4 120.3 ?
C4 C5 C6 120.3(2) ?
C4 C5 H5 119.8 ?
C6 C5 H5 119.8 ?
C5 C6 C1 121.0(2) ?
C5 C6 H6 119.5 ?
C1 C6 H6 119.5 ?
N1 C7 C1 111.48(17) ?
N1 C7 H7A 109.3 ?
C1 C7 H7A 109.3 ?
N1 C7 H7B 109.3 ?
C1 C7 H7B 109.3 ?
H7A C7 H7B 108 ?
N1 C8 C9 113.86(18) ?
N1 C8 H8A 108.8 ?
C9 C8 H8A 108.8 ?
N1 C8 H8B 108.8 ?
C9 C8 H8B 108.8 ?
H8A C8 H8B 107.7 ?
C10 C9 C14 117.8(2) ?
C10 C9 C8 121.7(2) ?
C14 C9 C8 120.3(2) ?
C11 C10 C9 121.2(2) ?
C11 C10 H10 119.4 ?
C9 C10 H10 119.4 ?
C12 C11 C10 120.4(2) ?
C12 C11 H11 119.8 ?
C10 C11 H11 119.8 ?
C13 C12 C11 119.3(2) ?
C13 C12 H12 120.4 ?
C11 C12 H12 120.4 ?
C12 C13 C14 120.2(2) ?
C12 C13 H13 119.9 ?
C14 C13 H13 119.9 ?
C13 C14 C9 121.1(2) ?
C13 C14 H14 119.5 ?
C9 C14 H14 119.5 ?
C20 C15 C16 119.7(2) ?
C20 C15 S1 121.08(17) ?
C16 C15 S1 119.19(19) ?
C17 C16 C15 120.5(2) ?
C17 C16 H16 119.8 ?
C15 C16 H16 119.8 ?
C16 C17 C18 120.4(2) ?
C16 C17 H17 119.8 ?
C18 C17 H17 119.8 ?
C17 C18 C19 118.3(2) ?
C17 C18 H18 120.9 ?
C19 C18 H18 120.9 ?
C20 C19 C18 123.1(2) yes
C20 C19 N2 118.6(2) ?
C18 C19 N2 118.3(2) ?
C19 C20 C15 118.0(2) ?
C19 C20 H20 121 ?
C15 C20 H20 121 ?

loop_
_geom_bond_atom_site_label_1
_geom_bond_atom_site_label_2
_geom_bond_distance
_geom_bond_publ_flag
S1 N1 1.7042(19) yes
S1 C15 1.792(2) yes
O1 N2 1.206(3) yes
O2 N2 1.212(3) yes
N1 C8 1.472(3) yes
N1 C7 1.483(3) yes
N2 C19 1.478(3) ?
C1 C2 1.382(3) ?
C1 C6 1.389(3) ?
C1 C7 1.512(3) ?
C2 C3 1.383(4) ?
C2 H2 0.93 ?
C3 C4 1.375(4) ?
C3 H3 0.93 ?
C4 C5 1.374(4) ?
C4 H4 0.93 ?
C5 C6 1.380(4) ?
C5 H5 0.93 ?
C6 H6 0.93 ?
C7 H7A 0.97 ?
C7 H7B 0.97 ?
C8 C9 1.513(3) ?
C8 H8A 0.97 ?
C8 H8B 0.97 ?
C9 C10 1.385(3) ?
C9 C14 1.390(3) ?
C10 C11 1.383(4) ?
C10 H10 0.93 ?
C11 C12 1.381(4) ?
C11 H11 0.93 ?
C12 C13 1.376(4) ?
C12 H12 0.93 ?
C13 C14 1.389(4) ?
C13 H13 0.93 ?
C14 H14 0.93 ?
C15 C20 1.391(3) ?
C15 C16 1.400(3) ?
C16 C17 1.379(4) ?
C16 H16 0.93 ?
C17 C18 1.380(4) ?
C17 H17 0.93 ?
C18 C19 1.381(3) ?
C18 H18 0.93 ?
C19 C20 1.379(3) ?
C20 H20 0.93 ?

loop_
_geom_hbond_atom_site_label_D
_geom_hbond_atom_site_label_H
_geom_hbond_atom_site_label_A
_geom_hbond_site_symmetry_A
_geom_hbond_distance_DH
_geom_hbond_distance_HA
_geom_hbond_distance_DA
_geom_hbond_angle_DHA
_geom_hbond_publ_flag
C7 H7A O1 3_656 0.97 2.57 3.443(5) 150 yes

loop_
_geom_torsion_atom_site_label_1
_geom_torsion_atom_site_label_2
_geom_torsion_atom_site_label_3
_geom_torsion_atom_site_label_4
_geom_torsion
C15 S1 N1 C8 -60.87(18)
C15 S1 N1 C7 70.74(17)
C6 C1 C2 C3 0.4(4)
C7 C1 C2 C3 179.0(2)
C1 C2 C3 C4 0.1(4)
C2 C3 C4 C5 -0.5(4)
C3 C4 C5 C6 0.3(4)
C4 C5 C6 C1 0.2(4)
C2 C1 C6 C5 -0.6(4)
C7 C1 C6 C5 -179.2(2)
C8 N1 C7 C1 -71.0(2)
S1 N1 C7 C1 155.84(16)
C2 C1 C7 N1 121.4(2)
C6 C1 C7 N1 -60.1(3)
C7 N1 C8 C9 167.67(18)
S1 N1 C8 C9 -59.7(2)
N1 C8 C9 C10 -46.6(3)
N1 C8 C9 C14 137.1(2)
C14 C9 C10 C11 -0.4(3)
C8 C9 C10 C11 -176.8(2)
C9 C10 C11 C12 0.3(4)
C10 C11 C12 C13 0.2(4)
C11 C12 C13 C14 -0.7(4)
C12 C13 C14 C9 0.6(4)
C10 C9 C14 C13 -0.1(3)
C8 C9 C14 C13 176.4(2)
N1 S1 C15 C20 -77.0(2)
N1 S1 C15 C16 101.62(19)
C20 C15 C16 C17 0.9(4)
S1 C15 C16 C17 -177.7(2)
C15 C16 C17 C18 0.5(4)
C16 C17 C18 C19 -1.2(4)
C17 C18 C19 C20 0.6(4)
C17 C18 C19 N2 -178.7(2)
O1 N2 C19 C20 -0.3(4)
O2 N2 C19 C20 178.6(3)
O1 N2 C19 C18 179.1(3)
O2 N2 C19 C18 -2.1(4)
C18 C19 C20 C15 0.8(3)
N2 C19 C20 C15 -179.9(2)
C16 C15 C20 C19 -1.5(3)
S1 C15 C20 C19 177.06(17)

loop_
_cod_related_entry_id
_cod_related_entry_database
_cod_related_entry_code
1 ChemSpider 21126400
